data_7135769
loop_
_publ_author_name
'Wang, Puxuan'
'Wang, Youbin'
'Wu, Hongping'
'Hu, Zhanggui'
'Wang, Jiyang'
'Wu, Yicheng'
'Yu, Hongwei'

_publ_section_title
;
 Effect of the cation-to-silicon ratio on structural transformation and
 optical performance in [NaSr<sub>3</sub>Cl<sub>3</sub>][SiS<sub>4</sub>]
 and [NaSr<sub>4</sub>SCl][Si<sub>3</sub>S<sub>9</sub>].
;
_journal_issue 40
_journal_name_full 'Chemical communications (Cambridge, England)'
_journal_page_first 10193
_journal_page_last 10196
_journal_paper_doi 10.1039/d6cc00643d
_journal_volume 62
_journal_year 2026
_chemical_formula_sum 'Cl Na S10 Si3 Sr4'
_chemical_formula_weight 813.79
_space_group_crystal_system hexagonal
_space_group_IT_number 173
_space_group_name_Hall 'P 6c'
_space_group_name_H-M_alt 'P 63'
_audit_creation_method SHELXL-2018/3
_audit_update_record
;
2026-01-09 deposited with the CCDC.	2026-04-27 downloaded from the CCDC.
;
_cell_angle_alpha 90
_cell_angle_beta 90
_cell_angle_gamma 120
_cell_formula_units_Z 2
_cell_length_a 9.4413(3)
_cell_length_b 9.4413(3)
_cell_length_c 11.6355(7)
_cell_measurement_temperature 293(2)
_cell_volume 898.21(7)
_computing_structure_refinement 'SHELXL-2018/3 (Sheldrick, 2018)'
_computing_structure_solution 'SHELXT 2018/2 (Sheldrick, 2018)'
_diffrn_ambient_temperature 293(2)
_diffrn_measured_fraction_theta_full 1.000
_diffrn_measured_fraction_theta_max 1.000
_diffrn_radiation_type MoK\a
_diffrn_radiation_wavelength 0.71073
_diffrn_reflns_av_R_equivalents 0.0658
_diffrn_reflns_av_unetI/netI 0.0489
_diffrn_reflns_Laue_measured_fraction_full 1.000
_diffrn_reflns_Laue_measured_fraction_max 1.000
_diffrn_reflns_limit_h_max 12
_diffrn_reflns_limit_h_min -10
_diffrn_reflns_limit_k_max 12
_diffrn_reflns_limit_k_min -12
_diffrn_reflns_limit_l_max 15
_diffrn_reflns_limit_l_min -15
_diffrn_reflns_number 11519
_diffrn_reflns_point_group_measured_fraction_full 0.996
_diffrn_reflns_point_group_measured_fraction_max 0.997
_diffrn_reflns_theta_full 25.242
_diffrn_reflns_theta_max 27.465
_diffrn_reflns_theta_min 2.491
_exptl_absorpt_coefficient_mu 13.325
_exptl_crystal_density_diffrn 3.009
_exptl_crystal_F_000 764
_exptl_crystal_size_max 0.100
_exptl_crystal_size_mid 0.100
_exptl_crystal_size_min 0.100
_refine_diff_density_max 1.049
_refine_diff_density_min -1.126
_refine_diff_density_rms 0.193
_refine_ls_abs_structure_details
;
 Flack x determined using 518 quotients [(I+)-(I-)]/[(I+)+(I-)]
 (Parsons, Flack and Wagner, Acta Cryst. B69 (2013) 249-259).
;
_refine_ls_abs_structure_Flack 0.004(7)
_refine_ls_extinction_coef 0.0061(15)
_refine_ls_extinction_expression Fc^*^=kFc[1+0.001xFc^2^\l^3^/sin(2\q)]^-1/4^
_refine_ls_extinction_method 'SHELXL-2018/3 (Sheldrick 2018)'
_refine_ls_goodness_of_fit_ref 1.120
_refine_ls_hydrogen_treatment undef
_refine_ls_matrix_type full
_refine_ls_number_parameters 59
_refine_ls_number_reflns 1382
_refine_ls_number_restraints 1
_refine_ls_restrained_S_all 1.120
_refine_ls_R_factor_all 0.0488
_refine_ls_R_factor_gt 0.0381
_refine_ls_shift/su_max 0.000
_refine_ls_shift/su_mean 0.000
_refine_ls_structure_factor_coef Fsqd
_refine_ls_weighting_details 'w=1/[\s^2^(Fo^2^)+(0.0567P)^2^+2.1956P] where P=(Fo^2^+2Fc^2^)/3'
_refine_ls_weighting_scheme calc
_refine_ls_wR_factor_gt 0.1050
_refine_ls_wR_factor_ref 0.1120
_reflns_Friedel_coverage 0.898
_reflns_Friedel_fraction_full 0.992
_reflns_Friedel_fraction_max 0.994
_reflns_number_gt 1213
_reflns_number_total 1382
_reflns_threshold_expression 'I > 2\s(I)'
_cod_data_source_file d6cc00643d2.cif
_cod_data_source_block 1_a
_cod_depositor_comments 'Adding full bibliography for 7135769--7135770.cif.'
_cod_original_cell_volume 898.21(8)
_cod_database_code 7135769
_shelx_shelxl_version_number 2018/3
_shelx_space_group_comment
;
The symmetry employed for this shelxl refinement is uniquely defined
by the following loop, which should always be used as a source of
symmetry information in preference to the above space-group names.
They are only intended as comments.
;
_shelx_estimated_absorpt_t_min 0.349
_shelx_estimated_absorpt_t_max 0.349

loop_
_space_group_symop_operation_xyz
'x, y, z'
'-y, x-y, z'
'-x+y, -x, z'
'-x, -y, z+1/2'
'y, -x+y, z+1/2'
'x-y, x, z+1/2'

loop_
_atom_site_label
_atom_site_type_symbol
_atom_site_fract_x
_atom_site_fract_y
_atom_site_fract_z
_atom_site_U_iso_or_equiv
_atom_site_adp_type
_atom_site_occupancy
_atom_site_site_symmetry_order
_atom_site_calc_flag
_atom_site_refinement_flags_posn
_atom_site_refinement_flags_adp
_atom_site_refinement_flags_occupancy
_atom_site_disorder_assembly
_atom_site_disorder_group
Na1 Na 0.000000 0.000000 0.3526(17) 0.076(4) Uani 1 3 d S T P . .
Sr1 Sr 0.33629(14) 0.25351(14) 0.59655(16) 0.0360(4) Uani 1 1 d . . . . .
Si1 Si 0.4514(3) 0.3346(3) 0.2581(3) 0.0146(6) Uani 1 1 d . . . . .
S1 S 0.6673(3) 0.5485(3) 0.3194(3) 0.0212(6) Uani 1 1 d . . . . .
S2 S 0.4253(3) 0.3427(3) 0.0825(3) 0.0231(6) Uani 1 1 d . . . . .
S3 S 0.2587(3) 0.3247(3) 0.3517(3) 0.0213(6) Uani 1 1 d . . . . .
Sr2 Sr 0.666667 0.333333 0.91536(15) 0.0167(4) Uani 1 3 d S T P . .
Cl4 Cl 0.000000 0.000000 0.6036(6) 0.0308(11) Uani 1 3 d S T P . .
S4 S 0.666667 0.333333 0.6540(4) 0.0197(10) Uani 1 3 d S T P . .

loop_
_atom_site_aniso_label
_atom_site_aniso_U_11
_atom_site_aniso_U_22
_atom_site_aniso_U_33
_atom_site_aniso_U_23
_atom_site_aniso_U_13
_atom_site_aniso_U_12
Na1 0.073(5) 0.073(5) 0.082(9) 0.000 0.000 0.036(2)
Sr1 0.0288(6) 0.0319(7) 0.0441(8) 0.0008(6) -0.0052(6) 0.0128(5)
Si1 0.0157(14) 0.0149(14) 0.0129(15) -0.0010(11) 0.0021(11) 0.0074(11)
S1 0.0195(13) 0.0211(13) 0.0225(14) -0.0051(11) 0.0005(11) 0.0097(11)
S2 0.0221(13) 0.0400(15) 0.0110(13) -0.0012(12) 0.0027(11) 0.0186(12)
S3 0.0213(13) 0.0206(14) 0.0209(13) -0.0017(11) 0.0086(11) 0.0096(12)
Sr2 0.0187(5) 0.0187(5) 0.0125(8) 0.000 0.000 0.0094(3)
Cl4 0.0204(13) 0.0204(13) 0.052(3) 0.000 0.000 0.0102(7)
S4 0.0187(14) 0.0187(14) 0.022(2) 0.000 0.000 0.0094(7)

loop_
_atom_type_symbol
_atom_type_description
_atom_type_scat_dispersion_real
_atom_type_scat_dispersion_imag
_atom_type_scat_source
Cl Cl 0.1484 0.1585 'International Tables Vol C Tables 4.2.6.8 and 6.1.1.4'
Na Na 0.0362 0.0249 'International Tables Vol C Tables 4.2.6.8 and 6.1.1.4'
S S 0.1246 0.1234 'International Tables Vol C Tables 4.2.6.8 and 6.1.1.4'
Si Si 0.0817 0.0704 'International Tables Vol C Tables 4.2.6.8 and 6.1.1.4'
Sr Sr -1.5307 3.2498 'International Tables Vol C Tables 4.2.6.8 and 6.1.1.4'

loop_
_geom_angle_atom_site_label_1
_geom_angle_atom_site_label_2
_geom_angle_atom_site_label_3
_geom_angle
_geom_angle_site_symmetry_1
_geom_angle_site_symmetry_3
_geom_angle_publ_flag
S3 Na1 S3 119.998(7) 2 3 ?
S3 Na1 S3 119.998(7) 2 . ?
S3 Na1 S3 119.998(7) 3 . ?
S3 Na1 Cl4 89.8(4) 2 4_554 ?
S3 Na1 Cl4 89.8(4) 3 4_554 ?
S3 Na1 Cl4 89.8(4) . 4_554 ?
S3 Na1 Cl4 90.2(4) 2 . ?
S3 Na1 Cl4 90.2(4) 3 . ?
S3 Na1 Cl4 90.2(4) . . ?
Cl4 Na1 Cl4 180.0 4_554 . ?
S3 Na1 Sr1 50.0(2) 2 2 ?
S3 Na1 Sr1 125.7(5) 3 2 ?
S3 Na1 Sr1 93.9(3) . 2 ?
Cl4 Na1 Sr1 134.7(2) 4_554 2 ?
Cl4 Na1 Sr1 45.3(2) . 2 ?
S3 Na1 Sr1 93.9(3) 2 3 ?
S3 Na1 Sr1 50.0(2) 3 3 ?
S3 Na1 Sr1 125.7(5) . 3 ?
Cl4 Na1 Sr1 134.7(2) 4_554 3 ?
Cl4 Na1 Sr1 45.3(2) . 3 ?
Sr1 Na1 Sr1 75.9(3) 2 3 ?
S3 Na1 Sr1 125.7(5) 2 . ?
S3 Na1 Sr1 93.9(3) 3 . ?
S3 Na1 Sr1 50.0(2) . . ?
Cl4 Na1 Sr1 134.7(2) 4_554 . ?
Cl4 Na1 Sr1 45.3(2) . . ?
Sr1 Na1 Sr1 75.9(3) 2 . ?
Sr1 Na1 Sr1 75.9(3) 3 . ?
S3 Na1 Sr1 55.3(2) 2 4_554 ?
S3 Na1 Sr1 86.2(3) 3 4_554 ?
S3 Na1 Sr1 128.8(5) . 4_554 ?
Cl4 Na1 Sr1 43.88(19) 4_554 4_554 ?
Cl4 Na1 Sr1 136.12(19) . 4_554 ?
Sr1 Na1 Sr1 105.13(2) 2 4_554 ?
Sr1 Na1 Sr1 105.13(2) 3 4_554 ?
Sr1 Na1 Sr1 178.6(4) . 4_554 ?
S3 Na1 Sr1 128.8(5) 2 5_554 ?
S3 Na1 Sr1 55.3(2) 3 5_554 ?
S3 Na1 Sr1 86.2(3) . 5_554 ?
Cl4 Na1 Sr1 43.88(19) 4_554 5_554 ?
Cl4 Na1 Sr1 136.12(19) . 5_554 ?
Sr1 Na1 Sr1 178.6(4) 2 5_554 ?
Sr1 Na1 Sr1 105.13(2) 3 5_554 ?
Sr1 Na1 Sr1 105.13(2) . 5_554 ?
Sr1 Na1 Sr1 73.8(3) 4_554 5_554 ?
S3 Na1 Sr1 86.2(3) 2 6_554 ?
S3 Na1 Sr1 128.8(5) 3 6_554 ?
S3 Na1 Sr1 55.3(2) . 6_554 ?
Cl4 Na1 Sr1 43.88(19) 4_554 6_554 ?
Cl4 Na1 Sr1 136.12(19) . 6_554 ?
Sr1 Na1 Sr1 105.13(2) 2 6_554 ?
Sr1 Na1 Sr1 178.6(4) 3 6_554 ?
Sr1 Na1 Sr1 105.13(2) . 6_554 ?
Sr1 Na1 Sr1 73.8(3) 4_554 6_554 ?
Sr1 Na1 Sr1 73.8(3) 5_554 6_554 ?
Cl4 Sr1 S4 144.05(8) . . ?
Cl4 Sr1 S3 85.65(15) . . ?
S4 Sr1 S3 119.76(12) . . ?
Cl4 Sr1 S1 97.66(14) . 4_665 ?
S4 Sr1 S1 89.18(10) . 4_665 ?
S3 Sr1 S1 122.99(8) . 4_665 ?
Cl4 Sr1 S2 74.71(6) . 5 ?
S4 Sr1 S2 73.66(6) . 5 ?
S3 Sr1 S2 106.94(9) . 5 ?
S1 Sr1 S2 128.95(9) 4_665 5 ?
Cl4 Sr1 S2 142.30(6) . 4_665 ?
S4 Sr1 S2 71.91(5) . 4_665 ?
S3 Sr1 S2 78.69(8) . 4_665 ?
S1 Sr1 S2 64.50(8) 4_665 4_665 ?
S2 Sr1 S2 142.68(9) 5 4_665 ?
Cl4 Sr1 S3 78.94(14) . 5 ?
S4 Sr1 S3 71.75(10) . 5 ?
S3 Sr1 S3 163.33(9) . 5 ?
S1 Sr1 S3 66.05(8) 4_665 5 ?
S2 Sr1 S3 62.94(8) 5 5 ?
S2 Sr1 S3 117.58(8) 4_665 5 ?
Cl4 Sr1 S2 70.11(5) . 6 ?
S4 Sr1 S2 141.86(7) . 6 ?
S3 Sr1 S2 64.29(8) . 6 ?
S1 Sr1 S2 63.82(7) 4_665 6 ?
S2 Sr1 S2 144.17(8) 5 6 ?
S2 Sr1 S2 72.20(9) 4_665 6 ?
S3 Sr1 S2 115.24(8) 5 6 ?
Cl4 Sr1 Na1 46.4(2) . . ?
S4 Sr1 Na1 137.94(15) . . ?
S3 Sr1 Na1 43.96(18) . . ?
S1 Sr1 Na1 132.87(14) 4_665 . ?
S2 Sr1 Na1 77.04(7) 5 . ?
S2 Sr1 Na1 121.79(16) 4_665 . ?
S3 Sr1 Na1 119.37(18) 5 . ?
S2 Sr1 Na1 74.01(7) 6 . ?
Cl4 Sr1 Na1 44.5(2) . 4 ?
S4 Sr1 Na1 113.56(18) . 4 ?
S3 Sr1 Na1 126.29(18) . 4 ?
S1 Sr1 Na1 61.69(16) 4_665 4 ?
S2 Sr1 Na1 81.54(8) 5 4 ?
S2 Sr1 Na1 125.67(15) 4_665 4 ?
S3 Sr1 Na1 42.30(15) 5 4 ?
S2 Sr1 Na1 78.27(8) 6 4 ?
Na1 Sr1 Na1 90.85(3) . 4 ?
Cl4 Sr1 Sr2 104.83(7) . 4_664 ?
S4 Sr1 Sr2 111.06(5) . 4_664 ?
S3 Sr1 Sr2 42.92(6) . 4_664 ?
S1 Sr1 Sr2 82.27(6) 4_665 4_664 ?
S2 Sr1 Sr2 148.78(8) 5 4_664 ?
S2 Sr1 Sr2 42.95(5) 4_665 4_664 ?
S3 Sr1 Sr2 148.27(6) 5 4_664 ?
S2 Sr1 Sr2 42.80(5) 6 4_664 ?
Na1 Sr1 Sr2 80.71(11) . 4_664 ?
Na1 Sr1 Sr2 120.65(5) 4 4_664 ?
Cl4 Sr1 Sr2 118.99(14) . . ?
S4 Sr1 Sr2 39.43(10) . . ?
S3 Sr1 Sr2 155.36(6) . . ?
S1 Sr1 Sr2 57.54(6) 4_665 . ?
S2 Sr1 Sr2 81.85(6) 5 . ?
S2 Sr1 Sr2 80.73(6) 4_665 . ?
S3 Sr1 Sr2 40.56(5) 5 . ?
S2 Sr1 Sr2 121.29(7) 6 . ?
Na1 Sr1 Sr2 157.08(11) . . ?
Na1 Sr1 Sr2 77.18(18) 4 . ?
Sr2 Sr1 Sr2 122.21(3) 4_664 . ?
S2 Si1 S3 113.65(18) . . ?
S2 Si1 S1 111.58(17) . . ?
S3 Si1 S1 105.40(16) . . ?
S2 Si1 S1 114.73(17) . 2_655 ?
S3 Si1 S1 101.43(16) . 2_655 ?
S1 Si1 S1 109.2(2) . 2_655 ?
Si1 S1 Si1 110.02(19) . 3_665 ?
Si1 S1 Sr1 89.90(13) . 4_664 ?
Si1 S1 Sr1 91.03(13) 3_665 4_664 ?
Si1 S2 Sr2 121.93(14) . 1_554 ?
Si1 S2 Sr1 94.98(12) . 6_554 ?
Sr2 S2 Sr1 142.90(11) 1_554 6_554 ?
Si1 S2 Sr1 88.23(12) . 4_664 ?
Sr2 S2 Sr1 88.69(7) 1_554 4_664 ?
Sr1 S2 Sr1 96.73(9) 6_554 4_664 ?
Si1 S2 Sr1 84.65(12) . 5_554 ?
Sr2 S2 Sr1 85.43(7) 1_554 5_554 ?
Sr1 S2 Sr1 95.25(8) 6_554 5_554 ?
Sr1 S2 Sr1 166.54(10) 4_664 5_554 ?
Si1 S3 Na1 108.3(3) . . ?
Si1 S3 Sr2 110.34(13) . 4_664 ?
Na1 S3 Sr2 140.74(19) . 4_664 ?
Si1 S3 Sr1 101.18(14) . . ?
Na1 S3 Sr1 86.0(4) . . ?
Sr2 S3 Sr1 92.98(9) 4_664 . ?
Si1 S3 Sr1 88.43(13) . 6_554 ?
Na1 S3 Sr1 82.4(4) . 6_554 ?
Sr2 S3 Sr1 92.08(9) 4_664 6_554 ?
Sr1 S3 Sr1 166.82(10) . 6_554 ?
S2 Sr2 S2 83.23(9) 2_656 3_666 ?
S2 Sr2 S2 83.23(9) 2_656 1_556 ?
S2 Sr2 S2 83.23(9) 3_666 1_556 ?
S2 Sr2 S3 71.21(8) 2_656 6_655 ?
S2 Sr2 S3 84.48(8) 3_666 6_655 ?
S2 Sr2 S3 152.74(10) 1_556 6_655 ?
S2 Sr2 S3 84.48(8) 2_656 5 ?
S2 Sr2 S3 152.74(10) 3_666 5 ?
S2 Sr2 S3 71.21(8) 1_556 5 ?
S3 Sr2 S3 114.23(5) 6_655 5 ?
S2 Sr2 S3 152.74(10) 2_656 4_665 ?
S2 Sr2 S3 71.21(8) 3_666 4_665 ?
S2 Sr2 S3 84.48(8) 1_556 4_665 ?
S3 Sr2 S3 114.23(5) 6_655 4_665 ?
S3 Sr2 S3 114.23(5) 5 4_665 ?
S2 Sr2 S4 129.93(6) 2_656 . ?
S2 Sr2 S4 129.93(6) 3_666 . ?
S2 Sr2 S4 129.93(6) 1_556 . ?
S3 Sr2 S4 75.85(7) 6_655 . ?
S3 Sr2 S4 75.85(7) 5 . ?
S3 Sr2 S4 75.85(7) 4_665 . ?
S2 Sr2 Sr1 51.77(6) 2_656 6_655 ?
S2 Sr2 Sr1 48.36(6) 3_666 6_655 ?
S2 Sr2 Sr1 111.74(7) 1_556 6_655 ?
S3 Sr2 Sr1 44.10(7) 6_655 6_655 ?
S3 Sr2 Sr1 133.70(6) 5 6_655 ?
S3 Sr2 Sr1 112.02(5) 4_665 6_655 ?
S4 Sr2 Sr1 118.30(3) . 6_655 ?
S2 Sr2 Sr1 48.36(6) 2_656 5 ?
S2 Sr2 Sr1 111.74(7) 3_666 5 ?
S2 Sr2 Sr1 51.77(6) 1_556 5 ?
S3 Sr2 Sr1 112.02(5) 6_655 5 ?
S3 Sr2 Sr1 44.10(7) 5 5 ?
S3 Sr2 Sr1 133.70(6) 4_665 5 ?
S4 Sr2 Sr1 118.30(3) . 5 ?
Sr1 Sr2 Sr1 99.37(4) 6_655 5 ?
S2 Sr2 Sr1 111.74(7) 2_656 4_665 ?
S2 Sr2 Sr1 51.77(6) 3_666 4_665 ?
S2 Sr2 Sr1 48.36(6) 1_556 4_665 ?
S3 Sr2 Sr1 133.70(6) 6_655 4_665 ?
S3 Sr2 Sr1 112.02(5) 5 4_665 ?
S3 Sr2 Sr1 44.10(7) 4_665 4_665 ?
S4 Sr2 Sr1 118.30(3) . 4_665 ?
Sr1 Sr2 Sr1 99.37(4) 6_655 4_665 ?
Sr1 Sr2 Sr1 99.37(4) 5 4_665 ?
S2 Sr2 Sr1 128.97(6) 2_656 . ?
S2 Sr2 Sr1 147.21(6) 3_666 . ?
S2 Sr2 Sr1 93.64(6) 1_556 . ?
S3 Sr2 Sr1 109.60(8) 6_655 . ?
S3 Sr2 Sr1 47.36(7) 5 . ?
S3 Sr2 Sr1 76.00(6) 4_665 . ?
S4 Sr2 Sr1 37.23(2) . . ?
Sr1 Sr2 Sr1 153.70(5) 6_655 . ?
Sr1 Sr2 Sr1 90.80(2) 5 . ?
Sr1 Sr2 Sr1 102.830(18) 4_665 . ?
S2 Sr2 Sr1 93.64(6) 2_656 2_655 ?
S2 Sr2 Sr1 128.97(6) 3_666 2_655 ?
S2 Sr2 Sr1 147.21(6) 1_556 2_655 ?
S3 Sr2 Sr1 47.36(7) 6_655 2_655 ?
S3 Sr2 Sr1 76.00(6) 5 2_655 ?
S3 Sr2 Sr1 109.60(8) 4_665 2_655 ?
S4 Sr2 Sr1 37.23(2) . 2_655 ?
Sr1 Sr2 Sr1 90.80(2) 6_655 2_655 ?
Sr1 Sr2 Sr1 102.830(18) 5 2_655 ?
Sr1 Sr2 Sr1 153.70(5) 4_665 2_655 ?
Sr1 Sr2 Sr1 63.20(4) . 2_655 ?
Sr1 Cl4 Sr1 119.919(15) 3 2 ?
Sr1 Cl4 Sr1 119.918(15) 3 . ?
Sr1 Cl4 Sr1 119.919(15) 2 . ?
Sr1 Cl4 Na1 91.64(15) 3 4 ?
Sr1 Cl4 Na1 91.64(15) 2 4 ?
Sr1 Cl4 Na1 91.64(15) . 4 ?
Sr1 Cl4 Na1 88.36(15) 3 . ?
Sr1 Cl4 Na1 88.36(15) 2 . ?
Sr1 Cl4 Na1 88.36(15) . . ?
Na1 Cl4 Na1 180.0 4 . ?
Sr1 S4 Sr1 114.85(8) . 2_655 ?
Sr1 S4 Sr1 114.85(8) . 3_665 ?
Sr1 S4 Sr1 114.85(8) 2_655 3_665 ?
Sr1 S4 Sr2 103.34(11) . . ?
Sr1 S4 Sr2 103.34(11) 2_655 . ?
Sr1 S4 Sr2 103.34(11) 3_665 . ?

loop_
_geom_bond_atom_site_label_1
_geom_bond_atom_site_label_2
_geom_bond_distance
_geom_bond_site_symmetry_2
_geom_bond_publ_flag
Na1 S3 2.807(3) 2 ?
Na1 S3 2.807(3) 3 ?
Na1 S3 2.807(3) . ?
Na1 Cl4 2.90(2) 4_554 ?
Na1 Cl4 2.92(2) . ?
Na1 Sr1 4.033(14) 2 ?
Na1 Sr1 4.033(14) 3 ?
Na1 Sr1 4.033(14) . ?
Na1 Sr1 4.134(14) 4_554 ?
Na1 Sr1 4.134(14) 5_554 ?
Na1 Sr1 4.134(14) 6_554 ?
Sr1 Cl4 2.8665(12) . ?
Sr1 S4 2.8971(17) . ?
Sr1 S3 3.099(4) . ?
Sr1 S1 3.207(3) 4_665 ?
Sr1 S2 3.208(3) 5 ?
Sr1 S2 3.324(3) 4_665 ?
Sr1 S3 3.430(4) 5 ?
Sr1 S2 3.504(3) 6 ?
Sr1 Sr2 4.4463(16) 4_664 ?
Sr1 Sr2 4.659(2) . ?
Si1 S2 2.064(4) . ?
Si1 S3 2.082(4) . ?
Si1 S1 2.151(4) . ?
Si1 S1 2.158(4) 2_655 ?
S2 Sr2 3.030(3) 1_554 ?
S3 Sr2 3.032(3) 4_664 ?
Sr2 S4 3.041(5) . ?
